data_7128115
loop_
_publ_author_name
'Zhu, Dingsheng'
'Fang, Shuai'
'Tong, Lu'
'Lei, Ye'
'Wu, Guangcheng'
'Chudhary, Tayba'
'Li, Hao'

_publ_section_title
;
 A cylinder-shaped macrocycle formed <i>via</i> Friedel-Crafts reaction.
;
_journal_issue 36
_journal_name_full 'Chemical communications (Cambridge, England)'
_journal_page_first 4440
_journal_page_last 4443
_journal_paper_doi 10.1039/d1cc00498k
_journal_volume 57
_journal_year 2021
_chemical_formula_moiety 'C90 H72 O12'
_chemical_formula_sum 'C90 H72 O12'
_chemical_formula_weight 1345.47
_space_group_crystal_system triclinic
_space_group_IT_number 2
_space_group_name_Hall '-P 1'
_space_group_name_H-M_alt 'P -1'
_atom_sites_solution_hydrogens geom
_atom_sites_solution_primary dual
_audit_creation_date 2021-01-06
_audit_creation_method
;
Olex2 1.2
(compiled 2018.05.29 svn.r3508 for OlexSys, GUI svn.r5506)
;
_audit_update_record
;
2021-03-09 deposited with the CCDC.	2021-03-30 downloaded from the CCDC.
;
_cell_angle_alpha 83.19(2)
_cell_angle_beta 70.854(15)
_cell_angle_gamma 69.918(19)
_cell_formula_units_Z 1
_cell_length_a 11.934(8)
_cell_length_b 12.680(8)
_cell_length_c 15.587(11)
_cell_measurement_reflns_used 577
_cell_measurement_temperature 173(2)
_cell_measurement_theta_max 39.199
_cell_measurement_theta_min 3.227
_cell_volume 2093(2)
_computing_cell_refinement 'SAINT v8.37A (Bruker, 2015)'
_computing_data_reduction 'SAINT v8.37A (Bruker, 2015)'
_computing_molecular_graphics 'Olex2 (Dolomanov et al., 2009)'
_computing_publication_material 'Olex2 (Dolomanov et al., 2009)'
_computing_structure_refinement 'ShelXL (Sheldrick, 2015)'
_computing_structure_solution 'ShelXT (Sheldrick, 2015)'
_diffrn_ambient_temperature 172.99
_diffrn_measured_fraction_theta_full 0.997
_diffrn_measured_fraction_theta_max 0.980
_diffrn_measurement_device_type 'Bruker D8 Venture'
_diffrn_measurement_method '\f and \w scans'
_diffrn_radiation_type GaK\a
_diffrn_radiation_wavelength 1.34139
_diffrn_reflns_av_R_equivalents 0.1355
_diffrn_reflns_av_unetI/netI 0.1980
_diffrn_reflns_Laue_measured_fraction_full 0.997
_diffrn_reflns_Laue_measured_fraction_max 0.980
_diffrn_reflns_limit_h_max 14
_diffrn_reflns_limit_h_min -14
_diffrn_reflns_limit_k_max 15
_diffrn_reflns_limit_k_min -14
_diffrn_reflns_limit_l_max 19
_diffrn_reflns_limit_l_min -19
_diffrn_reflns_number 24946
_diffrn_reflns_point_group_measured_fraction_full 0.997
_diffrn_reflns_point_group_measured_fraction_max 0.980
_diffrn_reflns_theta_full 53.594
_diffrn_reflns_theta_max 55.992
_diffrn_reflns_theta_min 3.229
_diffrn_standards_number 0
_exptl_absorpt_coefficient_mu 0.358
_exptl_absorpt_correction_T_max 0.9930
_exptl_absorpt_correction_T_min 0.9870
_exptl_absorpt_correction_type multi-scan
_exptl_absorpt_process_details
'SADABS-2016/2 (Bruker,2016/2) was used for absorption correction. wR2(int) was 0.1401 before and 0.0792 after correction. The Ratio of minimum to maximum transmission is 0.5577. The \l/2 correction factor is Not present.'
_exptl_crystal_colour colourless
_exptl_crystal_colour_primary colourless
_exptl_crystal_density_diffrn 1.068
_exptl_crystal_description block
_exptl_crystal_F_000 708
_exptl_crystal_size_max 0.05
_exptl_crystal_size_mid 0.03
_exptl_crystal_size_min 0.02
_refine_diff_density_max 0.371
_refine_diff_density_min -0.408
_refine_diff_density_rms 0.085
_refine_ls_extinction_method none
_refine_ls_goodness_of_fit_ref 1.016
_refine_ls_hydrogen_treatment constr
_refine_ls_matrix_type full
_refine_ls_number_parameters 466
_refine_ls_number_reflns 8284
_refine_ls_number_restraints 0
_refine_ls_restrained_S_all 1.016
_refine_ls_R_factor_all 0.2391
_refine_ls_R_factor_gt 0.1412
_refine_ls_shift/su_max 0.001
_refine_ls_shift/su_mean 0.000
_refine_ls_structure_factor_coef Fsqd
_refine_ls_weighting_details 'w=1/[\s^2^(Fo^2^)+(0.2000P)^2^] where P=(Fo^2^+2Fc^2^)/3'
_refine_ls_weighting_scheme calc
_refine_ls_wR_factor_gt 0.3542
_refine_ls_wR_factor_ref 0.4399
_reflns_Friedel_coverage 0.000
_reflns_number_gt 2701
_reflns_number_total 8284
_reflns_threshold_expression 'I > 2\s(I)'
_cod_data_source_file d1cc00498k2.cif
_cod_data_source_block mj21008_0m
_cod_depositor_comments 'Adding full bibliography for 7128115.cif.'
_cod_database_code 7128115
_shelx_shelxl_version_number 2016/6
_shelx_space_group_comment
;
The symmetry employed for this shelxl refinement is uniquely defined
by the following loop, which should always be used as a source of
symmetry information in preference to the above space-group names.
They are only intended as comments.
;
_shelx_estimated_absorpt_t_max 0.993
_shelx_estimated_absorpt_t_min 0.982
_olex2_refinement_description
;
1. Fixed Uiso
 At 1.2 times of:
  All C(H) groups
 At 1.5 times of:
  All C(H,H,H) groups
2.a Aromatic/amide H refined with riding coordinates:
 C5(H5), C6(H6), C8(H8), C12(H12), C13(H13), C14(H14), C21(H21), C22(H22),
 C24(H24), C27(H27), C28(H28), C29(H29), C36(H36), C37(H37), C38(H38), C41(H41),
  C42(H42), C43(H43)
2.b Idealised Me refined as rotating group:
 C34(H34A,H34B,H34C), C35(H35A,H35B,H35C), C39(H39A,H39B,H39C), C40(H40A,H40B,
 H40C), C44(H44A,H44B,H44C), C45(H45A,H45B,H45C)
;
_olex2_submission_special_instructions 'No special instructions were received'

loop_
_space_group_symop_operation_xyz
'x, y, z'
'-x, -y, -z'

loop_
_atom_site_label
_atom_site_type_symbol
_atom_site_fract_x
_atom_site_fract_y
_atom_site_fract_z
_atom_site_U_iso_or_equiv
_atom_site_adp_type
_atom_site_occupancy
_atom_site_site_symmetry_order
_atom_site_calc_flag
_atom_site_refinement_flags_posn
_atom_site_refinement_flags_adp
_atom_site_refinement_flags_occupancy
_atom_site_disorder_assembly
_atom_site_disorder_group
O1 O 0.4197(4) 0.4602(3) 0.1691(3) 0.0872(13) Uani 1 1 d . . . . .
O2 O 0.2470(4) 0.3456(3) 0.1553(3) 0.0851(13) Uani 1 1 d . . . . .
O3 O 0.1186(4) -0.1597(3) 0.3702(3) 0.0876(13) Uani 1 1 d . . . . .
O4 O 0.5849(4) -0.0144(3) 0.1071(3) 0.0872(13) Uani 1 1 d . . . . .
O5 O 0.7575(4) 0.1017(3) 0.1286(3) 0.0862(13) Uani 1 1 d . . . . .
O6 O 0.8384(4) 0.3233(3) 0.4467(3) 0.0855(13) Uani 1 1 d . . . . .
C1 C 0.3326(6) 0.5513(5) 0.1450(5) 0.0807(18) Uani 1 1 d . . . . .
C2 C 0.2617(6) 0.5279(5) 0.0871(5) 0.088(2) Uani 1 1 d . . . . .
C3 C 0.1831(7) 0.4553(5) 0.1431(6) 0.090(2) Uani 1 1 d . . . . .
C4 C 0.1612(7) 0.2961(5) 0.2055(5) 0.086(2) Uani 1 1 d . . . . .
C5 C 0.0458(7) 0.3715(6) 0.2226(6) 0.099(2) Uani 1 1 d . . . . .
H5 H -0.031266 0.358936 0.254815 0.119 Uiso 1 1 calc R . . . .
C6 C 0.0624(7) 0.4737(6) 0.1826(6) 0.098(2) Uani 1 1 d . . . . .
H6 H -0.002428 0.543350 0.184177 0.118 Uiso 1 1 calc R . . . .
C7 C 0.2067(7) 0.1743(5) 0.2244(6) 0.087(2) Uani 1 1 d . . . . .
C8 C 0.1282(6) 0.1224(5) 0.2839(5) 0.0838(19) Uani 1 1 d . . . . .
H8 H 0.045161 0.166118 0.315882 0.101 Uiso 1 1 calc R . . . .
C9 C 0.1682(7) 0.0068(5) 0.2985(5) 0.0836(19) Uani 1 1 d . . . . .
C10 C 0.0816(7) -0.0437(6) 0.3610(5) 0.0864(19) Uani 1 1 d . . . . .
C11 C 0.0218(7) -0.1865(6) 0.4303(5) 0.0842(19) Uani 1 1 d . . . . .
C12 C -0.0775(7) -0.0915(6) 0.4614(6) 0.096(2) Uani 1 1 d . . . . .
H12 H -0.156685 -0.087179 0.504339 0.115 Uiso 1 1 calc R . . . .
C13 C -0.0375(7) -0.0012(6) 0.4162(5) 0.091(2) Uani 1 1 d . . . . .
H13 H -0.085900 0.076170 0.423376 0.110 Uiso 1 1 calc R . . . .
C14 C 0.2920(7) -0.0538(5) 0.2517(5) 0.0838(19) Uani 1 1 d . . . . .
H14 H 0.321614 -0.132578 0.261363 0.101 Uiso 1 1 calc R . . . .
C15 C 0.3716(6) -0.0040(5) 0.1928(5) 0.0819(19) Uani 1 1 d . . . . .
C16 C 0.4972(6) -0.0689(5) 0.1393(5) 0.0869(19) Uani 1 1 d . . . . .
C17 C 0.6953(6) -0.0911(6) 0.0575(5) 0.087(2) Uani 1 1 d . . . . .
C18 C 0.8050(6) -0.0476(5) 0.0230(5) 0.0832(19) Uani 1 1 d . . . . .
C19 C 0.8244(6) -0.0079(5) 0.1021(5) 0.0852(19) Uani 1 1 d . . . . .
C20 C 0.7827(6) 0.1172(6) 0.2043(6) 0.088(2) Uani 1 1 d . . . . .
C21 C 0.8639(8) 0.0221(7) 0.2269(6) 0.107(2) Uani 1 1 d . . . . .
H21 H 0.898290 0.012101 0.275474 0.128 Uiso 1 1 calc R . . . .
C22 C 0.8866(7) -0.0588(6) 0.1633(6) 0.103(2) Uani 1 1 d . . . . .
H22 H 0.936505 -0.135531 0.162919 0.123 Uiso 1 1 calc R . . . .
C23 C 0.7240(6) 0.2309(5) 0.2442(5) 0.0854(19) Uani 1 1 d . . . . .
C24 C 0.6276(6) 0.3082(5) 0.2136(5) 0.0837(18) Uani 1 1 d . . . . .
H24 H 0.603547 0.288992 0.166710 0.100 Uiso 1 1 calc R . . . .
C25 C 0.5682(6) 0.4140(5) 0.2540(5) 0.0824(18) Uani 1 1 d . . . . .
C26 C 0.4713(6) 0.4979(6) 0.2237(5) 0.0871(19) Uani 1 1 d . . . . .
C27 C 0.4154(7) 0.6116(5) 0.2326(5) 0.090(2) Uani 1 1 d . . . . .
H27 H 0.431545 0.659924 0.265788 0.108 Uiso 1 1 calc R . . . .
C28 C 0.3282(7) 0.6435(6) 0.1824(6) 0.100(2) Uani 1 1 d . . . . .
H28 H 0.275528 0.717799 0.176306 0.120 Uiso 1 1 calc R . . . .
C29 C 0.6053(7) 0.4421(6) 0.3222(5) 0.088(2) Uani 1 1 d . . . . .
H29 H 0.565137 0.514909 0.348090 0.105 Uiso 1 1 calc R . . . .
C30 C 0.6991(7) 0.3659(6) 0.3524(5) 0.0879(19) Uani 1 1 d . . . . .
C31 C 0.7327(7) 0.3943(6) 0.4258(5) 0.0846(19) Uani 1 1 d . . . . .
C32 C 0.8503(7) 0.3671(6) 0.5192(5) 0.089(2) Uani 1 1 d . . . . .
C33 C 0.9641(7) 0.3079(5) 0.5498(5) 0.0853(19) Uani 1 1 d . . . . .
C34 C 1.0813(7) 0.3177(6) 0.4740(6) 0.100(2) Uani 1 1 d . . . . .
H34A H 1.094398 0.275524 0.420834 0.149 Uiso 1 1 calc GR . . . .
H34B H 1.154711 0.286934 0.495651 0.149 Uiso 1 1 calc GR . . . .
H34C H 1.069567 0.396851 0.457279 0.149 Uiso 1 1 calc GR . . . .
C35 C 0.9515(7) 0.3628(6) 0.6367(5) 0.096(2) Uani 1 1 d . . . . .
H35A H 1.021640 0.319912 0.659513 0.145 Uiso 1 1 calc GR . . . .
H35B H 0.872274 0.363430 0.682829 0.145 Uiso 1 1 calc GR . . . .
H35C H 0.952367 0.440003 0.623174 0.145 Uiso 1 1 calc GR . . . .
C36 C 0.7527(7) 0.4617(6) 0.5436(6) 0.104(2) Uani 1 1 d . . . . .
H36 H 0.736205 0.509027 0.592196 0.124 Uiso 1 1 calc R . . . .
C37 C 0.6769(7) 0.4801(6) 0.4848(6) 0.096(2) Uani 1 1 d . . . . .
H37 H 0.602282 0.540839 0.487064 0.115 Uiso 1 1 calc R . . . .
C38 C 0.7604(6) 0.2591(5) 0.3109(5) 0.0869(19) Uani 1 1 d . . . . .
H38 H 0.827257 0.206584 0.329304 0.104 Uiso 1 1 calc R . . . .
C39 C 0.9217(6) -0.1467(6) -0.0226(6) 0.098(2) Uani 1 1 d . . . . .
H39A H 0.993197 -0.119616 -0.051134 0.147 Uiso 1 1 calc GR . . . .
H39B H 0.904812 -0.179670 -0.068845 0.147 Uiso 1 1 calc GR . . . .
H39C H 0.941109 -0.203735 0.023384 0.147 Uiso 1 1 calc GR . . . .
C40 C 0.7789(7) 0.0515(6) -0.0452(6) 0.102(2) Uani 1 1 d . . . . .
H40A H 0.704958 0.113181 -0.014107 0.154 Uiso 1 1 calc GR . . . .
H40B H 0.763614 0.025734 -0.095879 0.154 Uiso 1 1 calc GR . . . .
H40C H 0.851650 0.077790 -0.068411 0.154 Uiso 1 1 calc GR . . . .
C41 C 0.6735(8) -0.1884(6) 0.0565(6) 0.103(2) Uani 1 1 d . . . . .
H41 H 0.732916 -0.254728 0.025848 0.123 Uiso 1 1 calc R . . . .
C42 C 0.5483(6) -0.1758(6) 0.1085(6) 0.094(2) Uani 1 1 d . . . . .
H42 H 0.507968 -0.231081 0.119629 0.113 Uiso 1 1 calc R . . . .
C43 C 0.3288(7) 0.1145(5) 0.1807(6) 0.090(2) Uani 1 1 d . . . . .
H43 H 0.384330 0.151723 0.142840 0.108 Uiso 1 1 calc R . . . .
C44 C 0.1754(7) 0.6390(6) 0.0636(6) 0.101(2) Uani 1 1 d . . . . .
H44A H 0.109802 0.673241 0.119020 0.152 Uiso 1 1 calc GR . . . .
H44B H 0.136758 0.625839 0.021015 0.152 Uiso 1 1 calc GR . . . .
H44C H 0.224016 0.689498 0.035476 0.152 Uiso 1 1 calc GR . . . .
C45 C 0.3527(7) 0.4664(6) 0.0012(5) 0.095(2) Uani 1 1 d . . . . .
H45A H 0.403058 0.512620 -0.034523 0.143 Uiso 1 1 calc GR . . . .
H45B H 0.305889 0.451558 -0.034548 0.143 Uiso 1 1 calc GR . . . .
H45C H 0.408106 0.395069 0.017231 0.143 Uiso 1 1 calc GR . . . .

loop_
_atom_site_aniso_label
_atom_site_aniso_U_11
_atom_site_aniso_U_22
_atom_site_aniso_U_33
_atom_site_aniso_U_23
_atom_site_aniso_U_13
_atom_site_aniso_U_12
O1 0.089(3) 0.066(3) 0.111(4) -0.007(2) -0.039(3) -0.020(2)
O2 0.085(3) 0.062(3) 0.108(4) 0.005(2) -0.029(3) -0.026(2)
O3 0.096(3) 0.058(2) 0.114(4) -0.005(2) -0.033(3) -0.029(2)
O4 0.086(3) 0.062(2) 0.115(4) -0.011(2) -0.028(3) -0.025(2)
O5 0.086(3) 0.064(3) 0.111(4) -0.015(3) -0.038(3) -0.016(2)
O6 0.103(3) 0.065(3) 0.096(3) -0.008(2) -0.035(3) -0.030(2)
C1 0.073(4) 0.063(4) 0.103(5) 0.002(4) -0.027(4) -0.019(3)
C2 0.077(4) 0.074(4) 0.115(6) 0.011(4) -0.035(4) -0.026(3)
C3 0.086(5) 0.065(4) 0.123(6) -0.004(4) -0.038(4) -0.022(4)
C4 0.085(4) 0.067(4) 0.110(6) 0.003(4) -0.036(4) -0.026(4)
C5 0.089(5) 0.081(5) 0.127(7) -0.002(5) -0.033(4) -0.026(4)
C6 0.092(5) 0.074(4) 0.125(7) 0.005(4) -0.026(5) -0.030(4)
C7 0.097(5) 0.057(4) 0.116(6) -0.003(4) -0.046(4) -0.025(4)
C8 0.085(4) 0.069(4) 0.103(5) 0.000(4) -0.030(4) -0.031(4)
C9 0.095(5) 0.067(4) 0.100(5) 0.007(4) -0.039(4) -0.033(4)
C10 0.093(5) 0.086(5) 0.092(5) 0.005(4) -0.040(4) -0.034(4)
C11 0.090(4) 0.073(4) 0.101(5) 0.002(4) -0.033(4) -0.037(4)
C12 0.094(5) 0.075(4) 0.112(6) 0.002(4) -0.028(4) -0.023(4)
C13 0.093(5) 0.076(4) 0.106(6) 0.007(4) -0.033(4) -0.029(4)
C14 0.095(5) 0.063(4) 0.097(5) 0.001(4) -0.032(4) -0.029(4)
C15 0.082(4) 0.058(4) 0.108(5) 0.002(4) -0.037(4) -0.019(3)
C16 0.087(4) 0.064(4) 0.108(6) -0.006(4) -0.030(4) -0.021(4)
C17 0.077(4) 0.068(4) 0.111(6) -0.009(4) -0.024(4) -0.017(3)
C18 0.079(4) 0.070(4) 0.099(5) -0.006(4) -0.027(4) -0.022(3)
C19 0.091(4) 0.065(4) 0.102(6) -0.017(4) -0.026(4) -0.026(4)
C20 0.077(4) 0.076(4) 0.110(6) -0.014(4) -0.036(4) -0.014(4)
C21 0.121(6) 0.095(5) 0.122(7) -0.014(5) -0.068(5) -0.025(5)
C22 0.100(5) 0.075(4) 0.146(7) -0.019(5) -0.058(5) -0.019(4)
C23 0.089(4) 0.072(4) 0.098(5) -0.009(4) -0.029(4) -0.028(4)
C24 0.082(4) 0.077(4) 0.096(5) -0.015(4) -0.037(4) -0.017(3)
C25 0.090(4) 0.062(4) 0.103(5) 0.001(4) -0.045(4) -0.021(3)
C26 0.090(4) 0.073(4) 0.108(6) -0.007(4) -0.035(4) -0.031(4)
C27 0.105(5) 0.054(4) 0.109(6) -0.012(4) -0.041(4) -0.010(3)
C28 0.097(5) 0.061(4) 0.137(7) -0.023(4) -0.030(5) -0.016(4)
C29 0.098(5) 0.070(4) 0.103(5) -0.014(4) -0.033(4) -0.029(4)
C30 0.092(4) 0.074(4) 0.104(6) -0.005(4) -0.041(4) -0.024(4)
C31 0.100(5) 0.065(4) 0.099(5) -0.001(4) -0.040(4) -0.030(4)
C32 0.103(5) 0.069(4) 0.098(5) -0.002(4) -0.023(4) -0.039(4)
C33 0.098(5) 0.061(4) 0.110(6) 0.008(4) -0.041(4) -0.036(4)
C34 0.115(6) 0.075(4) 0.119(6) 0.001(4) -0.037(5) -0.043(4)
C35 0.122(6) 0.073(4) 0.101(6) -0.013(4) -0.031(5) -0.038(4)
C36 0.108(5) 0.069(4) 0.129(7) -0.026(4) -0.031(5) -0.020(4)
C37 0.098(5) 0.083(5) 0.112(6) -0.010(5) -0.040(5) -0.025(4)
C38 0.096(5) 0.064(4) 0.103(5) -0.013(4) -0.038(4) -0.019(3)
C39 0.087(4) 0.083(5) 0.113(6) -0.029(4) -0.024(4) -0.013(4)
C40 0.105(5) 0.093(5) 0.122(6) -0.007(5) -0.036(5) -0.045(4)
C41 0.110(6) 0.069(4) 0.135(7) -0.013(4) -0.043(5) -0.027(4)
C42 0.082(4) 0.070(4) 0.129(6) -0.013(4) -0.022(4) -0.028(4)
C43 0.097(5) 0.060(4) 0.122(6) -0.008(4) -0.045(4) -0.024(4)
C44 0.109(5) 0.080(5) 0.132(7) 0.023(4) -0.062(5) -0.037(4)
C45 0.095(5) 0.084(4) 0.103(6) -0.019(4) -0.015(4) -0.032(4)

loop_
_atom_type_symbol
_atom_type_description
_atom_type_scat_dispersion_real
_atom_type_scat_dispersion_imag
_atom_type_scat_source
C C 0.0148 0.0070 'International Tables Vol C Tables 4.2.6.8 and 6.1.1.4'
H H 0.0000 0.0000 'International Tables Vol C Tables 4.2.6.8 and 6.1.1.4'
O O 0.0412 0.0250 'International Tables Vol C Tables 4.2.6.8 and 6.1.1.4'

loop_
_geom_angle_atom_site_label_1
_geom_angle_atom_site_label_2
_geom_angle_atom_site_label_3
_geom_angle
_geom_angle_site_symmetry_1
_geom_angle_site_symmetry_3
_geom_angle_publ_flag
C1 O1 C26 108.3(5) . . ?
C4 O2 C3 107.4(5) . . ?
C11 O3 C10 107.7(5) . . ?
C16 O4 C17 107.4(5) . . ?
C20 O5 C19 107.0(5) . . ?
C32 O6 C31 109.0(5) . . ?
O1 C1 C2 116.7(5) . . ?
C28 C1 O1 108.4(6) . . ?
C28 C1 C2 134.8(6) . . ?
C1 C2 C3 108.5(6) . . ?
C44 C2 C1 108.8(6) . . ?
C44 C2 C3 109.4(5) . . ?
C45 C2 C1 110.6(5) . . ?
C45 C2 C3 109.4(6) . . ?
C45 C2 C44 110.2(7) . . ?
O2 C3 C2 116.5(6) . . ?
C6 C3 O2 109.2(6) . . ?
C6 C3 C2 134.3(6) . . ?
O2 C4 C7 118.0(6) . . ?
C5 C4 O2 109.3(6) . . ?
C5 C4 C7 132.5(7) . . ?
C4 C5 H5 127.0 . . ?
C4 C5 C6 106.0(7) . . ?
C6 C5 H5 127.0 . . ?
C3 C6 C5 108.1(7) . . ?
C3 C6 H6 126.0 . . ?
C5 C6 H6 126.0 . . ?
C8 C7 C4 120.7(7) . . ?
C43 C7 C4 118.5(7) . . ?
C43 C7 C8 120.8(6) . . ?
C7 C8 H8 119.4 . . ?
C7 C8 C9 121.2(7) . . ?
C9 C8 H8 119.4 . . ?
C8 C9 C10 119.0(7) . . ?
C8 C9 C14 117.4(6) . . ?
C14 C9 C10 123.6(6) . . ?
O3 C10 C9 118.8(6) . . ?
C13 C10 O3 108.0(6) . . ?
C13 C10 C9 133.2(7) . . ?
O3 C11 C12 110.3(6) . . ?
O3 C11 C33 118.5(6) . 2_656 ?
C12 C11 C33 131.1(7) . 2_656 ?
C11 C12 H12 127.2 . . ?
C11 C12 C13 105.6(7) . . ?
C13 C12 H12 127.2 . . ?
C10 C13 C12 108.3(7) . . ?
C10 C13 H13 125.8 . . ?
C12 C13 H13 125.8 . . ?
C9 C14 H14 118.8 . . ?
C15 C14 C9 122.3(6) . . ?
C15 C14 H14 118.8 . . ?
C14 C15 C16 121.8(6) . . ?
C14 C15 C43 118.9(7) . . ?
C43 C15 C16 119.2(6) . . ?
O4 C16 C15 117.5(5) . . ?
C42 C16 O4 109.5(6) . . ?
C42 C16 C15 132.8(6) . . ?
O4 C17 C18 114.5(5) . . ?
C41 C17 O4 107.9(6) . . ?
C41 C17 C18 137.6(7) . . ?
C17 C18 C39 107.4(5) . . ?
C17 C18 C40 110.2(6) . . ?
C19 C18 C17 108.7(6) . . ?
C19 C18 C39 109.3(6) . . ?
C19 C18 C40 109.8(5) . . ?
C39 C18 C40 111.5(6) . . ?
O5 C19 C18 116.9(6) . . ?
C22 C19 O5 108.2(6) . . ?
C22 C19 C18 134.5(6) . . ?
O5 C20 C23 117.0(6) . . ?
C21 C20 O5 111.0(6) . . ?
C21 C20 C23 132.0(7) . . ?
C20 C21 H21 127.2 . . ?
C20 C21 C22 105.5(7) . . ?
C22 C21 H21 127.2 . . ?
C19 C22 C21 108.2(7) . . ?
C19 C22 H22 125.9 . . ?
C21 C22 H22 125.9 . . ?
C24 C23 C20 118.1(6) . . ?
C38 C23 C20 120.8(6) . . ?
C38 C23 C24 121.0(6) . . ?
C23 C24 H24 120.9 . . ?
C25 C24 C23 118.2(6) . . ?
C25 C24 H24 120.9 . . ?
C24 C25 C26 120.6(6) . . ?
C24 C25 C29 120.5(6) . . ?
C29 C25 C26 118.8(6) . . ?
O1 C26 C25 116.7(6) . . ?
C27 C26 O1 107.8(6) . . ?
C27 C26 C25 135.5(7) . . ?
C26 C27 H27 126.7 . . ?
C26 C27 C28 106.6(6) . . ?
C28 C27 H27 126.7 . . ?
C1 C28 C27 108.9(6) . . ?
C1 C28 H28 125.6 . . ?
C27 C28 H28 125.6 . . ?
C25 C29 H29 119.4 . . ?
C30 C29 C25 121.1(6) . . ?
C30 C29 H29 119.4 . . ?
C29 C30 C31 120.5(7) . . ?
C29 C30 C38 118.6(7) . . ?
C38 C30 C31 120.9(6) . . ?
O6 C31 C30 119.6(6) . . ?
C37 C31 O6 108.4(6) . . ?
C37 C31 C30 132.0(7) . . ?
O6 C32 C33 118.4(6) . . ?
C36 C32 O6 106.9(7) . . ?
C36 C32 C33 134.6(7) . . ?
C11 C33 C32 111.3(5) 2_656 . ?
C11 C33 C34 109.2(6) 2_656 . ?
C11 C33 C35 108.3(6) 2_656 . ?
C32 C33 C34 108.7(6) . . ?
C32 C33 C35 109.7(6) . . ?
C35 C33 C34 109.7(5) . . ?
C33 C34 H34A 109.5 . . ?
C33 C34 H34B 109.5 . . ?
C33 C34 H34C 109.5 . . ?
H34A C34 H34B 109.5 . . ?
H34A C34 H34C 109.5 . . ?
H34B C34 H34C 109.5 . . ?
C33 C35 H35A 109.5 . . ?
C33 C35 H35B 109.5 . . ?
C33 C35 H35C 109.5 . . ?
H35A C35 H35B 109.5 . . ?
H35A C35 H35C 109.5 . . ?
H35B C35 H35C 109.5 . . ?
C32 C36 H36 125.3 . . ?
C32 C36 C37 109.3(7) . . ?
C37 C36 H36 125.3 . . ?
C31 C37 C36 106.3(7) . . ?
C31 C37 H37 126.8 . . ?
C36 C37 H37 126.8 . . ?
C23 C38 C30 120.5(6) . . ?
C23 C38 H38 119.7 . . ?
C30 C38 H38 119.7 . . ?
C18 C39 H39A 109.5 . . ?
C18 C39 H39B 109.5 . . ?
C18 C39 H39C 109.5 . . ?
H39A C39 H39B 109.5 . . ?
H39A C39 H39C 109.5 . . ?
H39B C39 H39C 109.5 . . ?
C18 C40 H40A 109.5 . . ?
C18 C40 H40B 109.5 . . ?
C18 C40 H40C 109.5 . . ?
H40A C40 H40B 109.5 . . ?
H40A C40 H40C 109.5 . . ?
H40B C40 H40C 109.5 . . ?
C17 C41 H41 125.5 . . ?
C17 C41 C42 109.0(7) . . ?
C42 C41 H41 125.5 . . ?
C16 C42 C41 106.1(6) . . ?
C16 C42 H42 126.9 . . ?
C41 C42 H42 126.9 . . ?
C7 C43 C15 119.2(7) . . ?
C7 C43 H43 120.4 . . ?
C15 C43 H43 120.4 . . ?
C2 C44 H44A 109.5 . . ?
C2 C44 H44B 109.5 . . ?
C2 C44 H44C 109.5 . . ?
H44A C44 H44B 109.5 . . ?
H44A C44 H44C 109.5 . . ?
H44B C44 H44C 109.5 . . ?
C2 C45 H45A 109.5 . . ?
C2 C45 H45B 109.5 . . ?
C2 C45 H45C 109.5 . . ?
H45A C45 H45B 109.5 . . ?
H45A C45 H45C 109.5 . . ?
H45B C45 H45C 109.5 . . ?

loop_
_geom_bond_atom_site_label_1
_geom_bond_atom_site_label_2
_geom_bond_distance
_geom_bond_site_symmetry_2
_geom_bond_publ_flag
O1 C1 1.373(7) . ?
O1 C26 1.404(8) . ?
O2 C3 1.362(7) . ?
O2 C4 1.362(7) . ?
O3 C10 1.387(8) . ?
O3 C11 1.347(8) . ?
O4 C16 1.377(7) . ?
O4 C17 1.382(8) . ?
O5 C19 1.377(7) . ?
O5 C20 1.361(8) . ?
O6 C31 1.389(8) . ?
O6 C32 1.383(8) . ?
C1 C2 1.534(9) . ?
C1 C28 1.345(9) . ?
C2 C3 1.535(9) . ?
C2 C44 1.519(9) . ?
C2 C45 1.514(10) . ?
C3 C6 1.316(9) . ?
C4 C5 1.340(9) . ?
C4 C7 1.479(9) . ?
C5 H5 0.9500 . ?
C5 C6 1.418(10) . ?
C6 H6 0.9500 . ?
C7 C8 1.370(9) . ?
C7 C43 1.370(10) . ?
C8 H8 0.9500 . ?
C8 C9 1.393(8) . ?
C9 C10 1.439(9) . ?
C9 C14 1.398(9) . ?
C10 C13 1.354(10) . ?
C11 C12 1.368(9) . ?
C11 C33 1.495(9) 2_656 ?
C12 H12 0.9500 . ?
C12 C13 1.415(9) . ?
C13 H13 0.9500 . ?
C14 H14 0.9500 . ?
C14 C15 1.359(9) . ?
C15 C16 1.454(9) . ?
C15 C43 1.422(8) . ?
C16 C42 1.354(9) . ?
C17 C18 1.507(9) . ?
C17 C41 1.348(9) . ?
C18 C19 1.497(10) . ?
C18 C39 1.544(9) . ?
C18 C40 1.561(10) . ?
C19 C22 1.366(10) . ?
C20 C21 1.356(10) . ?
C20 C23 1.479(9) . ?
C21 H21 0.9500 . ?
C21 C22 1.409(10) . ?
C22 H22 0.9500 . ?
C23 C24 1.410(9) . ?
C23 C38 1.375(9) . ?
C24 H24 0.9500 . ?
C24 C25 1.398(9) . ?
C25 C26 1.445(9) . ?
C25 C29 1.398(9) . ?
C26 C27 1.368(8) . ?
C27 H27 0.9500 . ?
C27 C28 1.424(10) . ?
C28 H28 0.9500 . ?
C29 H29 0.9500 . ?
C29 C30 1.380(9) . ?
C30 C31 1.449(10) . ?
C30 C38 1.415(9) . ?
C31 C37 1.345(9) . ?
C32 C33 1.509(10) . ?
C32 C36 1.341(9) . ?
C33 C34 1.539(10) . ?
C33 C35 1.535(9) . ?
C34 H34A 0.9800 . ?
C34 H34B 0.9800 . ?
C34 H34C 0.9800 . ?
C35 H35A 0.9800 . ?
C35 H35B 0.9800 . ?
C35 H35C 0.9800 . ?
C36 H36 0.9500 . ?
C36 C37 1.435(10) . ?
C37 H37 0.9500 . ?
C38 H38 0.9500 . ?
C39 H39A 0.9800 . ?
C39 H39B 0.9800 . ?
C39 H39C 0.9800 . ?
C40 H40A 0.9800 . ?
C40 H40B 0.9800 . ?
C40 H40C 0.9800 . ?
C41 H41 0.9500 . ?
C41 C42 1.409(10) . ?
C42 H42 0.9500 . ?
C43 H43 0.9500 . ?
C44 H44A 0.9800 . ?
C44 H44B 0.9800 . ?
C44 H44C 0.9800 . ?
C45 H45A 0.9800 . ?
C45 H45B 0.9800 . ?
C45 H45C 0.9800 . ?

loop_
_smtbx_masks_void_nr
_smtbx_masks_void_average_x
_smtbx_masks_void_average_y
_smtbx_masks_void_average_z
_smtbx_masks_void_volume
_smtbx_masks_void_count_electrons
_smtbx_masks_void_content
1 -0.384 0.884 0.384 588.7 57.9 ?
2 0.447 0.744 -0.046 22.8 0.0 ?
3 0.553 0.256 0.046 22.8 0.0 ?
